data_2202494
loop_
_publ_author_name
'Vembu, Nagarajan'
'Nallu, Maruthai'
'Spencer, Elinor C.'
'Howard, Judith A. K.'

_publ_section_title
;
 8-Quinolyl 3-nitrobenzenesulfonate
;
_journal_issue 9
_journal_name_full 'Acta Crystallographica Section E'
_journal_page_first o1379
_journal_page_last o1382
_journal_paper_doi 10.1107/S1600536803018166
_journal_volume 59
_journal_year 2003
_chemical_formula_iupac 'C15 H10 N2 O5 S'
_chemical_formula_moiety 'C15 H10 N2 O5 S'
_chemical_formula_sum 'C15 H10 N2 O5 S'
_chemical_formula_weight 330.31
_chemical_melting_point 430.0(10)
_chemical_name_common '8-Quinolyl m-nitrobenzene sulfonate'
_chemical_name_systematic
;
8-Quinolyl 3-nitrobenzenesulfonate
;
_space_group_IT_number 14
_symmetry_cell_setting monoclinic
_symmetry_space_group_name_Hall '-P 2ybc'
_symmetry_space_group_name_H-M 'P 1 21/c 1'
_atom_sites_solution_hydrogens difmap
_atom_sites_solution_primary direct
_atom_sites_solution_secondary difmap
_audit_creation_method SHELXL97
_cell_angle_alpha 90
_cell_angle_beta 100.132(2)
_cell_angle_gamma 90
_cell_formula_units_Z 8
_cell_length_a 8.6001(6)
_cell_length_b 23.0681(16)
_cell_length_c 13.9192(9)
_cell_measurement_reflns_used 2947
_cell_measurement_temperature 120(2)
_cell_measurement_theta_max 26.639
_cell_measurement_theta_min 2.971
_cell_volume 2718.3(3)
_computing_cell_refinement SMART
_computing_data_collection 'SMART (Bruker, 1998)'
_computing_data_reduction 'SAINT (Bruker, 1998)'
_computing_molecular_graphics SHELXTL
_computing_publication_material SHELXTL
_computing_structure_refinement SHELXTL
_computing_structure_solution 'SHELXTL (Sheldrick, 1998)'
_diffrn_ambient_temperature 120(2)
_diffrn_detector_area_resol_mean 8
_diffrn_measured_fraction_theta_full 0.972
_diffrn_measured_fraction_theta_max 0.972
_diffrn_measurement_device_type 'Bruker Proteum M'
_diffrn_measurement_method \w
_diffrn_radiation_monochromator graphite
_diffrn_radiation_source 'Bede microsource'
_diffrn_radiation_type MoK\a
_diffrn_radiation_wavelength 0.71073
_diffrn_reflns_av_R_equivalents 0.050
_diffrn_reflns_av_sigmaI/netI 0.066
_diffrn_reflns_limit_h_max 11
_diffrn_reflns_limit_h_min -10
_diffrn_reflns_limit_k_max 28
_diffrn_reflns_limit_k_min -29
_diffrn_reflns_limit_l_max 15
_diffrn_reflns_limit_l_min -17
_diffrn_reflns_number 18512
_diffrn_reflns_theta_full 27.16
_diffrn_reflns_theta_max 27.16
_diffrn_reflns_theta_min 2.31
_diffrn_standards_decay_% 0
_diffrn_standards_interval_count 0
_diffrn_standards_interval_time 0
_diffrn_standards_number 0
_exptl_absorpt_coefficient_mu 0.269
_exptl_absorpt_correction_type none
_exptl_crystal_colour colourless
_exptl_crystal_density_diffrn 1.614
_exptl_crystal_density_method 'not measured'
_exptl_crystal_description block
_exptl_crystal_F_000 1360
_exptl_crystal_size_max 0.20
_exptl_crystal_size_mid 0.19
_exptl_crystal_size_min 0.11
_refine_diff_density_max 0.292
_refine_diff_density_min -0.361
_refine_ls_extinction_method none
_refine_ls_goodness_of_fit_ref 0.904
_refine_ls_hydrogen_treatment refxyz
_refine_ls_matrix_type full
_refine_ls_number_parameters 475
_refine_ls_number_reflns 6011
_refine_ls_number_restraints 0
_refine_ls_restrained_S_all 0.904
_refine_ls_R_factor_all 0.067
_refine_ls_R_factor_gt 0.038
_refine_ls_shift/su_max 0.001
_refine_ls_shift/su_mean 0.000
_refine_ls_structure_factor_coef Fsqd
_refine_ls_weighting_details 'calc w = 1/[\s^2^(Fo^2^)+(0.0308P)^2^] where P=(Fo^2^+2Fc^2^)/3'
_refine_ls_weighting_scheme calc
_refine_ls_wR_factor_gt 0.072
_refine_ls_wR_factor_ref 0.078
_reflns_number_gt 4101
_reflns_number_total 6011
_reflns_threshold_expression I>2\s(I)
_cod_data_source_file ci6262.cif
_cod_data_source_block I
_cod_depositor_comments
;
The following automatic conversions were performed:
'_symmetry_cell_setting' value 'Monoclinic' changed to 'monoclinic'
according to '/home/saulius/struct/CIF-dictionaries/cif_core.dic'
dictionary named 'cif_core.dic' version 2.4.1 from 2010-06-29.

Automatic conversion script
Id: cif_fix_enum 1527 2010-12-29 10:47:43Z saulius 

The following automatic conversions were performed:

'_chemical_melting_point' value '429-431' was changed to '430.0(10)'
- the average value was taken and precision was estimated.

Automatic conversion script
Id: cif_fix_values 1646 2011-03-28 12:23:43Z adriana 

The following automatic conversions were performed:

'_chemical_melting_point' value '429-431' was changed to '430.0(10)'
- the average value was taken and precision was
estimated.

'_symmetry_cell_setting' value 'Monoclinic' changed to
'monoclinic' according to
/home/saulius/struct/CIF-dictionaries/cif_core.dic dictionary named
'cif_core.dic' version 2.4.1 from 2010-06-29.

Automatic conversion script
Id: cif_fix_values 1715 2011-07-08 13:25:40Z adriana 
;
_cod_original_sg_symbol_H-M 'P 21/c'
_cod_database_code 2202494

loop_
_symmetry_equiv_pos_as_xyz
'x, y, z'
'-x, y+1/2, -z+1/2'
'-x, -y, -z'
'x, -y-1/2, z-1/2'

loop_
_atom_site_label
_atom_site_fract_x
_atom_site_fract_y
_atom_site_fract_z
_atom_site_U_iso_or_equiv
_atom_site_adp_type
_atom_site_calc_flag
_atom_site_refinement_flags
_atom_site_occupancy
_atom_site_disorder_assembly
_atom_site_disorder_group
_atom_site_type_symbol
C1 0.8324(2) 0.51014(9) 0.90468(13) 0.0196(4) Uani d . 1 . . C
C2 0.8705(2) 0.45883(9) 0.86385(14) 0.0186(4) Uani d . 1 . . C
H2 0.842(2) 0.4228(9) 0.8887(13) 0.022 Uiso d . 1 . . H
C3 0.9590(2) 0.46250(8) 0.78987(13) 0.0162(4) Uani d . 1 . . C
C4 1.0103(2) 0.51547(9) 0.75948(14) 0.0195(4) Uani d . 1 . . C
H4 1.074(2) 0.5176(8) 0.7093(14) 0.023 Uiso d . 1 . . H
C5 0.9710(2) 0.56585(9) 0.80393(15) 0.0225(5) Uani d . 1 . . C
H5 1.007(2) 0.6027(9) 0.7842(14) 0.027 Uiso d . 1 . . H
C6 0.8800(2) 0.56381(9) 0.87640(15) 0.0230(5) Uani d . 1 . . C
H6 0.849(2) 0.5988(9) 0.9076(14) 0.028 Uiso d . 1 . . H
C7 1.1130(2) 0.30928(8) 0.83009(13) 0.0158(4) Uani d . 1 . . C
C8 1.1749(2) 0.27127(9) 0.77273(14) 0.0183(4) Uani d . 1 . . C
H8 1.225(2) 0.2844(8) 0.7211(14) 0.022 Uiso d . 1 . . H
C9 1.1678(2) 0.21149(9) 0.79134(15) 0.0206(4) Uani d . 1 . . C
H9 1.209(2) 0.1853(9) 0.7486(14) 0.025 Uiso d . 1 . . H
C10 1.0995(2) 0.19208(9) 0.86662(14) 0.0198(4) Uani d . 1 . . C
H10 1.097(2) 0.1512(9) 0.8802(14) 0.024 Uiso d . 1 . . H
C11 1.0341(2) 0.23112(8) 0.92675(13) 0.0177(4) Uani d . 1 . . C
C12 0.9632(2) 0.21327(9) 1.00636(14) 0.0212(5) Uani d . 1 . . C
H12 0.962(2) 0.1735(9) 1.0228(14) 0.025 Uiso d . 1 . . H
C13 0.9016(2) 0.25390(9) 1.05974(14) 0.0224(5) Uani d . 1 . . C
H13 0.852(2) 0.2427(8) 1.1148(15) 0.027 Uiso d . 1 . . H
C14 0.9088(2) 0.31264(9) 1.03393(14) 0.0204(4) Uani d . 1 . . C
H14 0.862(2) 0.3419(9) 1.0721(14) 0.025 Uiso d . 1 . . H
C15 1.0388(2) 0.29166(8) 0.90828(13) 0.0160(4) Uani d . 1 . . C
S1 0.99733(6) 0.39803(2) 0.73114(3) 0.01685(11) Uani d . 1 . . S
N1 0.7359(2) 0.50669(8) 0.98294(12) 0.0273(4) Uani d . 1 . . N
N2 0.97490(19) 0.33219(7) 0.96164(11) 0.0183(4) Uani d . 1 . . N
O1 0.69341(19) 0.55219(7) 1.01525(11) 0.0413(4) Uani d . 1 . . O
O2 0.7048(2) 0.45857(7) 1.01087(11) 0.0412(4) Uani d . 1 . . O
O3 0.86002(15) 0.36216(5) 0.71618(9) 0.0207(3) Uani d . 1 . . O
O4 1.07176(16) 0.41200(6) 0.65044(9) 0.0247(3) Uani d . 1 . . O
O5 1.12583(15) 0.36961(5) 0.81393(9) 0.0181(3) Uani d . 1 . . O
C16 0.5212(2) 0.75457(9) 0.52266(13) 0.0186(4) Uani d . 1 . . C
C17 0.4825(2) 0.70577(9) 0.57011(14) 0.0182(4) Uani d . 1 . . C
H17 0.508(2) 0.6677(9) 0.5512(13) 0.022 Uiso d . 1 . . H
C18 0.4096(2) 0.71392(8) 0.65044(13) 0.0171(4) Uani d . 1 . . C
C19 0.3763(2) 0.76901(9) 0.68144(14) 0.0202(4) Uani d . 1 . . C
H19 0.325(2) 0.7731(8) 0.7342(15) 0.024 Uiso d . 1 . . H
C20 0.4171(2) 0.81680(9) 0.63120(15) 0.0231(5) Uani d . 1 . . C
H20 0.395(2) 0.8548(9) 0.6522(14) 0.028 Uiso d . 1 . . H
C21 0.4916(2) 0.81022(9) 0.55136(15) 0.0213(4) Uani d . 1 . . C
H21 0.516(2) 0.8424(9) 0.5159(14) 0.026 Uiso d . 1 . . H
C22 0.5123(2) 0.55864(8) 0.72292(14) 0.0171(4) Uani d . 1 . . C
C23 0.4424(2) 0.52216(9) 0.77916(14) 0.0206(4) Uani d . 1 . . C
H23 0.386(2) 0.5382(8) 0.8298(14) 0.025 Uiso d . 1 . . H
C24 0.4464(2) 0.46202(9) 0.76322(15) 0.0230(5) Uani d . 1 . . C
H24 0.394(2) 0.4369(9) 0.8024(14) 0.028 Uiso d . 1 . . H
C25 0.5221(2) 0.43991(9) 0.69351(15) 0.0216(4) Uani d . 1 . . C
H25 0.524(2) 0.3995(9) 0.6817(14) 0.026 Uiso d . 1 . . H
C26 0.5992(2) 0.47709(8) 0.63620(13) 0.0178(4) Uani d . 1 . . C
C27 0.6815(2) 0.45716(9) 0.56300(14) 0.0217(5) Uani d . 1 . . C
H27 0.682(2) 0.4165(9) 0.5523(14) 0.026 Uiso d . 1 . . H
C28 0.7513(2) 0.49593(9) 0.51009(14) 0.0227(5) Uani d . 1 . . C
H28 0.804(2) 0.4846(9) 0.4623(15) 0.027 Uiso d . 1 . . H
C29 0.7367(2) 0.55531(9) 0.52844(14) 0.0214(5) Uani d . 1 . . C
H29 0.779(2) 0.5827(9) 0.4876(14) 0.026 Uiso d . 1 . . H
C30 0.5937(2) 0.53792(8) 0.64962(13) 0.0161(4) Uani d . 1 . . C
S2 0.34832(6) 0.65290(2) 0.70999(4) 0.01902(12) Uani d . 1 . . S
N3 0.5998(2) 0.74681(8) 0.43752(12) 0.0237(4) Uani d . 1 . . N
N4 0.66102(18) 0.57689(7) 0.59520(11) 0.0190(4) Uani d . 1 . . N
O6 0.65727(17) 0.78946(6) 0.40500(10) 0.0311(4) Uani d . 1 . . O
O7 0.60271(19) 0.69770(6) 0.40374(10) 0.0350(4) Uani d . 1 . . O
O8 0.24357(15) 0.61813(6) 0.64254(10) 0.0254(3) Uani d . 1 . . O
O9 0.30028(17) 0.67150(6) 0.79759(10) 0.0293(4) Uani d . 1 . . O
O10 0.51163(14) 0.61914(5) 0.73848(9) 0.0189(3) Uani d . 1 . . O

loop_
_atom_site_aniso_label
_atom_site_aniso_U_11
_atom_site_aniso_U_22
_atom_site_aniso_U_33
_atom_site_aniso_U_12
_atom_site_aniso_U_13
_atom_site_aniso_U_23
C1 0.0166(10) 0.0277(11) 0.0147(10) 0.0004(9) 0.0030(8) -0.0025(8)
C2 0.0194(11) 0.0192(11) 0.0170(10) -0.0007(8) 0.0024(8) 0.0008(8)
C3 0.0158(10) 0.0157(10) 0.0163(10) 0.0009(8) 0.0007(8) -0.0005(7)
C4 0.0184(11) 0.0214(11) 0.0188(11) -0.0019(8) 0.0033(9) 0.0014(8)
C5 0.0230(11) 0.0173(11) 0.0259(12) -0.0027(9) 0.0006(9) 0.0015(8)
C6 0.0215(11) 0.0203(11) 0.0256(12) 0.0016(9) -0.0005(9) -0.0048(9)
C7 0.0138(10) 0.0149(10) 0.0174(10) -0.0005(8) -0.0012(8) 0.0021(7)
C8 0.0147(10) 0.0249(11) 0.0156(10) 0.0012(8) 0.0035(8) 0.0008(8)
C9 0.0171(10) 0.0233(11) 0.0212(11) 0.0044(9) 0.0029(9) -0.0046(8)
C10 0.0173(10) 0.0161(11) 0.0250(11) 0.0018(8) 0.0009(9) 0.0009(8)
C11 0.0145(10) 0.0218(11) 0.0159(10) 0.0010(8) 0.0002(8) 0.0016(8)
C12 0.0204(11) 0.0222(11) 0.0194(11) -0.0025(9) -0.0006(9) 0.0047(8)
C13 0.0204(11) 0.0314(13) 0.0153(11) -0.0036(9) 0.0034(9) 0.0030(8)
C14 0.0179(11) 0.0259(12) 0.0176(11) -0.0002(9) 0.0033(9) -0.0041(8)
C15 0.0123(10) 0.0186(10) 0.0159(10) 0.0005(8) -0.0007(8) -0.0006(8)
S1 0.0196(3) 0.0161(2) 0.0154(2) 0.0003(2) 0.0046(2) 0.00009(19)
N1 0.0248(10) 0.0360(12) 0.0221(10) 0.0012(8) 0.0069(8) -0.0053(8)
N2 0.0190(9) 0.0197(9) 0.0163(9) -0.0012(7) 0.0033(7) -0.0032(6)
O1 0.0437(10) 0.0423(10) 0.0434(10) 0.0002(8) 0.0232(8) -0.0198(8)
O2 0.0535(11) 0.0398(10) 0.0383(10) 0.0051(8) 0.0302(9) 0.0076(8)
O3 0.0193(7) 0.0185(7) 0.0226(8) -0.0010(6) -0.0007(6) -0.0012(6)
O4 0.0338(9) 0.0232(8) 0.0199(8) 0.0018(6) 0.0127(7) 0.0017(6)
O5 0.0182(7) 0.0155(7) 0.0205(7) -0.0009(6) 0.0025(6) 0.0021(5)
C16 0.0172(10) 0.0239(11) 0.0147(10) 0.0008(8) 0.0032(8) 0.0009(8)
C17 0.0165(10) 0.0178(10) 0.0199(11) 0.0011(8) 0.0022(8) -0.0028(8)
C18 0.0154(10) 0.0185(10) 0.0169(10) -0.0012(8) 0.0017(8) 0.0006(8)
C19 0.0184(11) 0.0248(11) 0.0178(11) 0.0034(9) 0.0041(9) -0.0015(8)
C20 0.0226(11) 0.0187(11) 0.0265(12) 0.0041(9) 0.0005(9) -0.0031(9)
C21 0.0209(11) 0.0186(11) 0.0234(11) -0.0006(9) 0.0011(9) 0.0036(8)
C22 0.0146(10) 0.0165(10) 0.0190(10) 0.0003(8) -0.0001(8) 0.0005(8)
C23 0.0162(10) 0.0277(12) 0.0183(11) 0.0015(9) 0.0042(9) 0.0025(8)
C24 0.0177(11) 0.0236(12) 0.0271(12) -0.0021(9) 0.0024(9) 0.0098(9)
C25 0.0214(11) 0.0146(10) 0.0267(12) -0.0009(9) -0.0017(9) 0.0032(8)
C26 0.0158(10) 0.0186(10) 0.0168(10) 0.0004(8) -0.0032(8) 0.0007(8)
C27 0.0217(11) 0.0213(11) 0.0197(11) 0.0036(9) -0.0030(9) -0.0034(8)
C28 0.0226(11) 0.0309(13) 0.0142(10) 0.0032(9) 0.0018(9) -0.0042(9)
C29 0.0223(11) 0.0247(12) 0.0174(11) -0.0026(9) 0.0039(9) 0.0009(8)
C30 0.0142(10) 0.0187(10) 0.0144(10) -0.0019(8) -0.0002(8) 0.0008(7)
S2 0.0182(3) 0.0189(3) 0.0218(3) 0.0008(2) 0.0087(2) 0.00012(19)
N3 0.0207(10) 0.0301(11) 0.0208(9) 0.0015(8) 0.0048(8) 0.0024(7)
N4 0.0185(9) 0.0214(9) 0.0173(9) -0.0018(7) 0.0040(7) -0.0008(7)
O6 0.0331(9) 0.0293(9) 0.0342(9) -0.0006(7) 0.0152(7) 0.0101(7)
O7 0.0513(11) 0.0298(9) 0.0295(9) -0.0055(8) 0.0228(8) -0.0085(7)
O8 0.0190(8) 0.0217(8) 0.0340(9) -0.0009(6) 0.0008(7) -0.0006(6)
O9 0.0367(9) 0.0273(8) 0.0295(8) 0.0044(7) 0.0211(7) 0.0010(6)
O10 0.0175(7) 0.0176(7) 0.0217(7) 0.0011(6) 0.0038(6) -0.0012(5)

loop_
_atom_type_symbol
_atom_type_description
_atom_type_scat_dispersion_real
_atom_type_scat_dispersion_imag
_atom_type_scat_source
C C 0.0033 0.0016 'International Tables Vol C Tables 4.2.6.8 and 6.1.1.4'
N N 0.0061 0.0033 'International Tables Vol C Tables 4.2.6.8 and 6.1.1.4'
O O 0.0106 0.0060 'International Tables Vol C Tables 4.2.6.8 and 6.1.1.4'
S S 0.1246 0.1234 'International Tables Vol C Tables 4.2.6.8 and 6.1.1.4'
H H 0.0000 0.0000 'International Tables Vol C Tables 4.2.6.8 and 6.1.1.4'

loop_
_geom_angle_atom_site_label_1
_geom_angle_atom_site_label_2
_geom_angle_atom_site_label_3
_geom_angle
C2 C1 C6 123.24(18)
C2 C1 N1 117.47(17)
C6 C1 N1 119.29(17)
C1 C2 C3 117.09(18)
C1 C2 H2 120.3(11)
C3 C2 H2 122.5(11)
C2 C3 C4 121.66(18)
C2 C3 S1 117.81(14)
C4 C3 S1 120.46(14)
C5 C4 C3 119.05(18)
C5 C4 H4 119.8(12)
C3 C4 H4 121.1(12)
C6 C5 C4 120.74(19)
C6 C5 H5 119.4(12)
C4 C5 H5 119.9(12)
C5 C6 C1 118.19(18)
C5 C6 H6 122.1(12)
C1 C6 H6 119.7(12)
C8 C7 C15 122.96(18)
C8 C7 O5 119.46(16)
C15 C7 O5 117.55(16)
C7 C8 C9 119.43(18)
C7 C8 H8 121.2(11)
C9 C8 H8 119.4(11)
C10 C9 C8 120.13(18)
C10 C9 H9 121.9(12)
C8 C9 H9 118.0(12)
C9 C10 C11 121.09(18)
C9 C10 H10 119.9(12)
C11 C10 H10 119.0(12)
C10 C11 C12 123.33(18)
C10 C11 C15 119.49(17)
C12 C11 C15 117.18(17)
C13 C12 C11 119.32(19)
C13 C12 H12 121.0(12)
C11 C12 H12 119.7(12)
C12 C13 C14 119.04(18)
C12 C13 H13 120.8(12)
C14 C13 H13 120.1(12)
N2 C14 C13 124.66(18)
N2 C14 H14 116.7(12)
C13 C14 H14 118.6(11)
N2 C15 C7 119.99(17)
N2 C15 C11 123.11(16)
C7 C15 C11 116.89(16)
O4 S1 O3 119.43(8)
O4 S1 O5 108.26(8)
O3 S1 O5 108.56(7)
O4 S1 C3 108.84(9)
O3 S1 C3 109.91(8)
O5 S1 C3 100.09(8)
O2 N1 O1 124.52(17)
O2 N1 C1 117.70(17)
O1 N1 C1 117.78(18)
C14 N2 C15 116.65(17)
C7 O5 S1 117.13(11)
C17 C16 C21 123.30(18)
C17 C16 N3 118.07(17)
C21 C16 N3 118.62(17)
C16 C17 C18 117.26(18)
C16 C17 H17 122.2(11)
C18 C17 H17 120.4(11)
C17 C18 C19 121.45(18)
C17 C18 S2 119.07(14)
C19 C18 S2 119.38(14)
C20 C19 C18 119.21(19)
C20 C19 H19 121.2(12)
C18 C19 H19 119.6(12)
C19 C20 C21 120.83(19)
C19 C20 H20 119.8(12)
C21 C20 H20 119.4(12)
C16 C21 C20 117.94(18)
C16 C21 H21 121.1(12)
C20 C21 H21 120.8(12)
C23 C22 O10 120.60(17)
C23 C22 C30 122.02(18)
O10 C22 C30 117.33(16)
C22 C23 C24 119.60(18)
C22 C23 H23 119.9(11)
C24 C23 H23 120.5(11)
C25 C24 C23 120.73(18)
C25 C24 H24 120.6(12)
C23 C24 H24 118.6(12)
C24 C25 C26 120.42(19)
C24 C25 H25 121.4(12)
C26 C25 H25 118.2(12)
C25 C26 C27 123.55(18)
C25 C26 C30 119.78(17)
C27 C26 C30 116.66(17)
C28 C27 C26 119.94(19)
C28 C27 H27 123.3(12)
C26 C27 H27 116.8(12)
C27 C28 C29 118.70(19)
C27 C28 H28 122.1(13)
C29 C28 H28 119.1(13)
N4 C29 C28 124.50(18)
N4 C29 H29 116.9(12)
C28 C29 H29 118.5(12)
N4 C30 C26 123.40(16)
N4 C30 C22 119.18(17)
C26 C30 C22 117.41(16)
O9 S2 O8 119.27(9)
O9 S2 O10 108.09(8)
O8 S2 O10 108.40(8)
O9 S2 C18 108.59(9)
O8 S2 C18 110.24(9)
O10 S2 C18 100.62(8)
O6 N3 O7 124.29(17)
O6 N3 C16 118.15(17)
O7 N3 C16 117.55(16)
C29 N4 C30 116.77(17)
C22 O10 S2 118.15(11)

loop_
_geom_bond_atom_site_label_1
_geom_bond_atom_site_label_2
_geom_bond_site_symmetry_2
_geom_bond_distance
_geom_bond_publ_flag
C1 C2 . 1.377(3) ?
C1 C6 . 1.383(3) ?
C1 N1 . 1.483(2) ?
C2 C3 . 1.387(3) ?
C2 H2 . 0.949(19) ?
C3 C4 . 1.390(3) ?
C3 S1 . 1.7560(18) ?
C4 C5 . 1.386(3) ?
C4 H4 . 0.960(19) ?
C5 C6 . 1.382(3) ?
C5 H5 . 0.96(2) ?
C6 H6 . 0.98(2) ?
C7 C8 . 1.356(3) ?
C7 C15 . 1.415(2) ?
C7 O5 . 1.417(2) ?
C8 C9 . 1.407(3) ?
C8 H8 . 0.952(19) ?
C9 C10 . 1.363(3) ?
C9 H9 . 0.961(19) ?
C10 C11 . 1.412(3) ?
C10 H10 . 0.963(19) ?
C11 C12 . 1.416(3) ?
C11 C15 . 1.422(3) ?
C12 C13 . 1.360(3) ?
C12 H12 . 0.94(2) ?
C13 C14 . 1.406(3) ?
C13 H13 . 0.98(2) ?
C14 N2 . 1.319(2) ?
C14 H14 . 0.99(2) ?
C15 N2 . 1.368(2) ?
S1 O4 . 1.4242(13) ?
S1 O3 . 1.4270(13) ?
S1 O5 . 1.5909(13) ?
N1 O2 . 1.221(2) ?
N1 O1 . 1.223(2) ?
C16 C17 . 1.376(3) ?
C16 C21 . 1.381(3) ?
C16 N3 . 1.475(2) ?
C17 C18 . 1.388(3) ?
C17 H17 . 0.953(19) ?
C18 C19 . 1.388(3) ?
C18 S2 . 1.7606(19) ?
C19 C20 . 1.383(3) ?
C19 H19 . 0.926(19) ?
C20 C21 . 1.385(3) ?
C20 H20 . 0.95(2) ?
C21 H21 . 0.93(2) ?
C22 C23 . 1.359(3) ?
C22 O10 . 1.413(2) ?
C22 C30 . 1.418(2) ?
C23 C24 . 1.406(3) ?
C23 H23 . 0.993(19) ?
C24 C25 . 1.359(3) ?
C24 H24 . 0.96(2) ?
C25 C26 . 1.413(3) ?
C25 H25 . 0.95(2) ?
C26 C27 . 1.415(3) ?
C26 C30 . 1.418(3) ?
C27 C28 . 1.363(3) ?
C27 H27 . 0.95(2) ?
C28 C29 . 1.403(3) ?
C28 H28 . 0.91(2) ?
C29 N4 . 1.322(2) ?
C29 H29 . 0.96(2) ?
C30 N4 . 1.368(2) ?
S2 O9 . 1.4208(14) ?
S2 O8 . 1.4278(14) ?
S2 O10 . 1.5938(13) ?
N3 O6 . 1.223(2) ?
N3 O7 . 1.228(2) ?

loop_
_geom_hbond_atom_site_label_D
_geom_hbond_atom_site_label_H
_geom_hbond_atom_site_label_A
_geom_hbond_site_symmetry_A
_geom_hbond_distance_DH
_geom_hbond_distance_HA
_geom_hbond_distance_DA
_geom_hbond_angle_DHA
C2 H2 N2 . 0.949(19) 2.51(2) 3.281(3) 138.2(15)
C2 H2 O2 . 0.949(19) 2.379(18) 2.691(2) 98.7(13)
C2 H2 O3 . 0.949(19) 2.808(18) 3.023(2) 93.8(12)
C4 H4 O4 . 0.960(19) 2.568(19) 2.926(2) 102.3(13)
C6 H6 O1 . 0.98(2) 2.427(19) 2.734(2) 97.6(13)
C17 H17 N4 . 0.953(19) 2.49(2) 3.336(3) 147.5(15)
C17 H17 O7 . 0.953(19) 2.437(18) 2.704(2) 95.7(13)
C17 H17 O10 . 0.953(19) 2.833(18) 3.056(2) 94.3(12)
C19 H19 O9 . 0.926(19) 2.527(19) 2.911(2) 105.3(14)
C21 H21 O6 . 0.93(2) 2.45(2) 2.726(2) 96.7(14)
C25 H25 O3 . 0.95(2) 2.968(19) 3.382(2) 107.9(14)
C27 H27 O3 . 0.95(2) 2.809(19) 3.249(2) 109.2(14)
C4 H4 O8 1_655 0.960(19) 2.977(19) 3.665(2) 129.7(14)
C5 H5 O9 1_655 0.96(2) 2.96(2) 3.749(3) 140.3(15)
C6 H6 N2 3_767 0.98(2) 2.68(2) 3.377(3) 128.7(15)
C9 H9 O6 3_766 0.961(19) 2.661(19) 3.344(2) 128.4(15)
C8 H8 N3 3_766 0.952(19) 2.970(19) 3.807(2) 147.4(14)
C8 H8 O6 3_766 0.952(19) 2.761(19) 3.380(2) 123.4(14)
C8 H8 O7 3_766 0.952(19) 2.506(19) 3.444(2) 168.3(16)
C29 H29 O4 3_766 0.96(2) 2.496(19) 3.305(2) 141.8(16)
C9 H9 O10 2_746 0.961(19) 2.82(2) 3.566(2) 134.9(15)
C10 H10 N4 2_746 0.963(19) 2.67(2) 3.346(2) 127.7(15)
C10 H10 O8 2_646 0.963(19) 2.99(2) 3.391(2) 106.5(13)
C12 H12 O8 2_646 0.94(2) 2.94(2) 3.313(2) 105.3(14)
C12 H12 O4 4_566 0.94(2) 2.71(2) 3.547(2) 147.9(16)
C13 H13 O3 4_566 0.98(2) 2.79(2) 3.509(2) 130.6(15)
C24 H24 O1 3_667 0.96(2) 2.78(2) 3.517(3) 133.9(15)
C14 H14 O9 3_667 0.99(2) 2.492(19) 3.217(2) 129.9(15)
C13 H13 O9 3_667 0.98(2) 2.77(2) 3.336(2) 117.5(14)
C23 H23 O2 3_667 0.993(19) 2.479(19) 3.412(2) 156.3(15)
C19 H19 O3 2_656 0.926(19) 2.76(2) 3.435(2) 130.6(15)
C21 H21 O1 4_575 0.93(2) 2.87(2) 3.694(3) 147.3(16)
C24 H24 O5 1_455 0.96(2) 2.81(2) 3.651(2) 146.7(16)
C28 H28 O8 3_666 0.91(2) 2.78(2) 3.387(2) 125.9(16)
C25 H25 O7 3_666 0.95(2) 2.68(2) 3.543(3) 151.7(16)

loop_
_geom_torsion_atom_site_label_1
_geom_torsion_atom_site_label_2
_geom_torsion_atom_site_label_3
_geom_torsion_atom_site_label_4
_geom_torsion
C6 C1 C2 C3 -1.0(3)
N1 C1 C2 C3 179.20(17)
C1 C2 C3 C4 1.4(3)
C1 C2 C3 S1 -175.74(15)
C2 C3 C4 C5 -0.4(3)
S1 C3 C4 C5 176.64(15)
C3 C4 C5 C6 -1.0(3)
C4 C5 C6 C1 1.4(3)
C2 C1 C6 C5 -0.4(3)
N1 C1 C6 C5 179.42(18)
C15 C7 C8 C9 -0.8(3)
O5 C7 C8 C9 177.42(17)
C7 C8 C9 C10 -0.2(3)
C8 C9 C10 C11 0.4(3)
C9 C10 C11 C12 -179.4(2)
C9 C10 C11 C15 0.3(3)
C10 C11 C12 C13 -179.28(19)
C15 C11 C12 C13 1.1(3)
C11 C12 C13 C14 0.5(3)
C12 C13 C14 N2 -1.4(3)
C8 C7 C15 N2 -178.20(18)
O5 C7 C15 N2 3.6(3)
C8 C7 C15 C11 1.4(3)
O5 C7 C15 C11 -176.83(16)
C10 C11 C15 N2 178.47(18)
C12 C11 C15 N2 -1.9(3)
C10 C11 C15 C7 -1.1(3)
C12 C11 C15 C7 178.56(18)
C2 C3 S1 O4 172.80(15)
C4 C3 S1 O4 -4.39(19)
C2 C3 S1 O3 40.29(18)
C4 C3 S1 O3 -136.90(16)
C2 C3 S1 O5 -73.81(16)
C4 C3 S1 O5 109.00(16)
C2 C1 N1 O2 4.7(3)
C6 C1 N1 O2 -175.12(19)
C2 C1 N1 O1 -175.54(19)
C6 C1 N1 O1 4.7(3)
C13 C14 N2 C15 0.7(3)
C7 C15 N2 C14 -179.44(18)
C11 C15 N2 C14 1.0(3)
C8 C7 O5 S1 83.34(19)
C15 C7 O5 S1 -98.37(17)
O4 S1 O5 C7 -108.12(13)
O3 S1 O5 C7 22.91(14)
C3 S1 O5 C7 138.04(13)
C21 C16 C17 C18 0.2(3)
N3 C16 C17 C18 179.58(17)
C16 C17 C18 C19 0.3(3)
C16 C17 C18 S2 176.78(15)
C17 C18 C19 C20 -0.1(3)
S2 C18 C19 C20 -176.57(15)
C18 C19 C20 C21 -0.6(3)
C17 C16 C21 C20 -0.9(3)
N3 C16 C21 C20 179.70(18)
C19 C20 C21 C16 1.1(3)
O10 C22 C23 C24 -179.12(17)
C30 C22 C23 C24 -1.7(3)
C22 C23 C24 C25 1.3(3)
C23 C24 C25 C26 0.4(3)
C24 C25 C26 C27 179.42(19)
C24 C25 C26 C30 -1.8(3)
C25 C26 C27 C28 179.26(19)
C30 C26 C27 C28 0.4(3)
C26 C27 C28 C29 -1.3(3)
C27 C28 C29 N4 1.0(3)
C25 C26 C30 N4 -177.95(18)
C27 C26 C30 N4 0.9(3)
C25 C26 C30 C22 1.4(3)
C27 C26 C30 C22 -179.76(17)
C23 C22 C30 N4 179.72(18)
O10 C22 C30 N4 -2.8(3)
C23 C22 C30 C26 0.4(3)
O10 C22 C30 C26 177.87(16)
C17 C18 S2 O9 171.09(16)
C19 C18 S2 O9 -12.39(19)
C17 C18 S2 O8 -56.56(18)
C19 C18 S2 O8 119.96(16)
C17 C18 S2 O10 57.73(17)
C19 C18 S2 O10 -125.75(16)
C17 C16 N3 O6 -168.33(18)
C21 C16 N3 O6 11.1(3)
C17 C16 N3 O7 11.9(3)
C21 C16 N3 O7 -168.74(19)
C28 C29 N4 C30 0.3(3)
C26 C30 N4 C29 -1.3(3)
C22 C30 N4 C29 179.44(17)
C23 C22 O10 S2 -70.4(2)
C30 C22 O10 S2 112.05(16)
O9 S2 O10 C22 110.47(13)
O8 S2 O10 C22 -20.12(14)
C18 S2 O10 C22 -135.79(13)

loop_
_cod_related_entry_id
_cod_related_entry_database
_cod_related_entry_code
1 ChemSpider 21668376
